data_7235964
loop_
_publ_author_name
'Zhang, Xiu-Mei'
'Li, Peng'
'Gao, Wei'
'Liu, Jie-Ping'

_publ_section_title
;
 Spin-canting magnetization in 3D metal organic frameworks based on
 strip-shaped \D-chains
;
_journal_issue 94
_journal_name_full 'RSC Advances'
_journal_page_first 76752
_journal_paper_doi 10.1039/C5RA15937G
_journal_volume 5
_journal_year 2015
_chemical_formula_sum 'C9 H16 Co2 N4 O11'
_chemical_formula_weight 474.12
_space_group_IT_number 11
_space_group_name_Hall '-P 2yb'
_space_group_name_H-M_alt 'P 1 21/m 1'
_symmetry_cell_setting monoclinic
_symmetry_space_group_name_H-M 'P 1 21/m 1'
_atom_sites_solution_hydrogens geom
_atom_sites_solution_primary direct
_atom_sites_solution_secondary difmap
_audit_creation_method SHELXL-97
_audit_update_record
;
2015-06-29 deposited with the CCDC.
2015-09-03 downloaded from the CCDC.
;
_cell_angle_alpha 90.00
_cell_angle_beta 111.698(4)
_cell_angle_gamma 90.00
_cell_formula_units_Z 2
_cell_length_a 10.1792(15)
_cell_length_b 6.7279(9)
_cell_length_c 12.8158(18)
_cell_measurement_reflns_used 9862
_cell_measurement_temperature 571(2)
_cell_measurement_theta_max 27.51
_cell_measurement_theta_min 3.21
_cell_volume 815.5(2)
_computing_cell_refinement 'Bruker SMART'
_computing_data_collection 'Bruker SMART'
_computing_data_reduction 'Bruker SAINT'
_computing_molecular_graphics 'Bruker SHELXTL'
_computing_publication_material 'Bruker SHELXTL'
_computing_structure_refinement 'Bruker SHELXTL'
_computing_structure_solution 'Bruker SHELXTL'
_diffrn_ambient_temperature 293(2)
_diffrn_measured_fraction_theta_full 0.993
_diffrn_measured_fraction_theta_max 0.993
_diffrn_measurement_device_type 'CCD area detector'
_diffrn_measurement_method 'phi and omega scans'
_diffrn_radiation_monochromator graphite
_diffrn_radiation_source 'fine-focus sealed tube'
_diffrn_radiation_type MoK\a
_diffrn_radiation_wavelength 0.71073
_diffrn_reflns_av_R_equivalents 0.0236
_diffrn_reflns_av_sigmaI/netI 0.0139
_diffrn_reflns_limit_h_max 13
_diffrn_reflns_limit_h_min -13
_diffrn_reflns_limit_k_max 8
_diffrn_reflns_limit_k_min -8
_diffrn_reflns_limit_l_max 16
_diffrn_reflns_limit_l_min -16
_diffrn_reflns_number 14710
_diffrn_reflns_theta_full 27.51
_diffrn_reflns_theta_max 27.51
_diffrn_reflns_theta_min 3.21
_exptl_absorpt_coefficient_mu 2.102
_exptl_absorpt_correction_T_max 0.8499
_exptl_absorpt_correction_T_min 0.6786
_exptl_absorpt_correction_type multi-scan
_exptl_absorpt_process_details SADABS
_exptl_crystal_colour red
_exptl_crystal_density_diffrn 1.931
_exptl_crystal_density_method 'not measured'
_exptl_crystal_description block
_exptl_crystal_F_000 480
_exptl_crystal_size_max 0.20
_exptl_crystal_size_mid 0.10
_exptl_crystal_size_min 0.08
_refine_diff_density_max 1.119
_refine_diff_density_min -0.689
_refine_diff_density_rms 0.096
_refine_ls_extinction_method none
_refine_ls_goodness_of_fit_ref 1.025
_refine_ls_hydrogen_treatment mixed
_refine_ls_matrix_type full
_refine_ls_number_parameters 150
_refine_ls_number_reflns 2013
_refine_ls_number_restraints 4
_refine_ls_restrained_S_all 1.037
_refine_ls_R_factor_all 0.0380
_refine_ls_R_factor_gt 0.0345
_refine_ls_shift/su_max 0.000
_refine_ls_shift/su_mean 0.000
_refine_ls_structure_factor_coef Fsqd
_refine_ls_weighting_details 'calc w=1/[\s^2^(Fo^2^)+(0.0569P)^2^+1.5322P] where P=(Fo^2^+2Fc^2^)/3'
_refine_ls_weighting_scheme calc
_refine_ls_wR_factor_gt 0.0954
_refine_ls_wR_factor_ref 0.0983
_reflns_number_gt 1844
_reflns_number_total 2013
_reflns_threshold_expression >2sigma(I)
_cod_data_source_file c5ra15937g2.cif
_cod_data_source_block 2
_cod_depositor_comments
;
The following automatic conversions were performed:

data item '_symmetry_cell_setting' value 'Monoclinic' was changed to
'monoclinic' in accordance with the
/home/saulius/struct/COD-crude-data/automatic-downloads/DataCite-retrospective/RSC/depositions/lib/dictionaries/cif_core.dic
dictionary named 'cif_core.dic' version 2.4.2 last updated on
2011-04-26.

Automatic conversion script
Id: cif_fix_values 6909 2019-04-08 15:41:33Z antanas 
;
_cod_original_sg_symbol_H-M 'P2(1)/m  '
_cod_database_code 7235964

loop_
_symmetry_equiv_pos_as_xyz
'x, y, z'
'-x, y+1/2, -z'
'-x, -y, -z'
'x, -y-1/2, z'

loop_
_atom_site_label
_atom_site_type_symbol
_atom_site_fract_x
_atom_site_fract_y
_atom_site_fract_z
_atom_site_U_iso_or_equiv
_atom_site_adp_type
_atom_site_occupancy
_atom_site_symmetry_multiplicity
_atom_site_calc_flag
_atom_site_refinement_flags
Co1 Co 0.13120(5) 0.2500 0.26600(4) 0.01766(15) Uani 1 2 d S
Co2 Co 0.0000 0.5000 0.0000 0.01988(15) Uani 1 2 d S
C1 C 0.3937(4) 0.2500 0.3416(3) 0.0210(7) Uani 1 2 d S
C2 C 0.5521(4) 0.2500 0.3915(3) 0.0217(7) Uani 1 2 d S
C3 C 0.6302(4) 0.2500 0.3228(3) 0.0263(8) Uani 1 2 d S
H3A H 0.5842 0.2500 0.2452 0.032 Uiso 1 2 calc SR
C4 C 0.7773(4) 0.2500 0.3700(3) 0.0270(8) Uani 1 2 d S
C5 C 0.8457(4) 0.2500 0.4864(3) 0.0238(7) Uani 1 2 d S
H5A H 0.9439 0.2500 0.5181 0.029 Uiso 1 2 calc SR
C6 C 0.7676(4) 0.2500 0.5554(3) 0.0191(7) Uani 1 2 d S
C7 C 0.6207(4) 0.2500 0.5080(3) 0.0209(7) Uani 1 2 d S
H7A H 0.5683 0.2500 0.5540 0.025 Uiso 1 2 calc SR
C8 C 0.8630(4) 0.2500 0.2953(3) 0.0341(9) Uani 1 2 d S
C9 C 0.8396(3) 0.2500 0.6793(3) 0.0177(6) Uani 1 2 d S
N1 N 0.8751(2) 0.4142(3) 0.74262(16) 0.0213(5) Uani 1 1 d .
N2 N 0.9349(2) 0.3459(3) 0.84777(17) 0.0245(4) Uani 1 1 d .
O1 O 0.3306(3) 0.2500 0.2363(2) 0.0314(6) Uani 1 2 d S
O2 O 0.3246(3) 0.2500 0.4046(2) 0.0284(6) Uani 1 2 d S
O3 O 0.8008(4) 0.2500 0.1924(3) 0.090(2) Uani 1 2 d S
O4 O 0.9940(3) 0.2500 0.3440(2) 0.0300(6) Uani 1 2 d S
O5 O 0.0052(3) 0.2500 0.09537(19) 0.0188(5) Uani 1 2 d S
H5B H -0.061(5) 0.2500 0.108(4) 0.028 Uiso 1 2 d S
O6 O 0.2187(3) 0.4655(5) 0.0253(2) 0.0537(7) Uani 1 1 d D
H6A H 0.2550 0.5753 0.0288 0.080 Uiso 1 1 calc RD
H6B H 0.2830 0.3767 0.0339 0.080 Uiso 1 1 d RD
O7 O 1.7064(14) 0.7500 -0.6274(10) 0.187(5) Uani 1 2 d SD
O8 O 1.729(2) 0.7500 -0.8280(16) 0.368(13) Uani 1 2 d SD
O9 O 1.444(2) 0.7500 -0.7925(18) 0.331(11) Uani 1 2 d S
O10 O 1.4460(15) 0.7500 -1.0222(13) 0.46(2) Uani 1 2 d S

loop_
_atom_site_aniso_label
_atom_site_aniso_U_11
_atom_site_aniso_U_22
_atom_site_aniso_U_33
_atom_site_aniso_U_23
_atom_site_aniso_U_13
_atom_site_aniso_U_12
Co1 0.0157(2) 0.0247(3) 0.0105(2) 0.000 0.00241(17) 0.000
Co2 0.0266(3) 0.0196(3) 0.0100(2) -0.00013(16) 0.00286(17) 0.00041(18)
C1 0.0171(15) 0.0256(17) 0.0168(15) 0.000 0.0021(12) 0.000
C2 0.0167(15) 0.0300(18) 0.0156(15) 0.000 0.0026(13) 0.000
C3 0.0200(16) 0.043(2) 0.0124(15) 0.000 0.0022(13) 0.000
C4 0.0195(17) 0.043(2) 0.0190(17) 0.000 0.0074(14) 0.000
C5 0.0168(15) 0.035(2) 0.0181(16) 0.000 0.0052(13) 0.000
C6 0.0204(16) 0.0229(16) 0.0109(14) 0.000 0.0021(12) 0.000
C7 0.0186(15) 0.0303(18) 0.0141(15) 0.000 0.0063(12) 0.000
C8 0.0229(18) 0.059(3) 0.0232(18) 0.000 0.0113(15) 0.000
C9 0.0174(14) 0.0216(16) 0.0134(15) 0.000 0.0049(12) 0.000
N1 0.0274(10) 0.0216(11) 0.0112(9) 0.0004(8) 0.0027(8) 0.0000(8)
N2 0.0348(12) 0.0213(10) 0.0120(9) -0.0001(8) 0.0024(8) 0.0005(9)
O1 0.0178(12) 0.0539(19) 0.0179(12) 0.000 0.0012(10) 0.000
O2 0.0160(11) 0.0459(17) 0.0222(12) 0.000 0.0058(10) 0.000
O3 0.0296(17) 0.225(7) 0.0184(16) 0.000 0.0110(14) 0.000
O4 0.0213(13) 0.0472(17) 0.0239(13) 0.000 0.0111(11) 0.000
O5 0.0217(12) 0.0222(12) 0.0099(10) 0.000 0.0029(9) 0.000
O6 0.0384(13) 0.0649(17) 0.0595(16) 0.0177(14) 0.0201(12) 0.0116(12)
O7 0.324(15) 0.082(5) 0.196(11) 0.000 0.143(11) 0.000
O8 0.35(2) 0.181(15) 0.66(4) 0.000 0.29(3) 0.000
O9 0.50(3) 0.182(15) 0.45(3) 0.000 0.34(3) 0.000
O10 0.169(14) 0.99(7) 0.157(13) 0.000 -0.009(10) 0.000

loop_
_atom_type_symbol
_atom_type_description
_atom_type_scat_dispersion_real
_atom_type_scat_dispersion_imag
_atom_type_scat_source
C C 0.0033 0.0016 'International Tables Vol C Tables 4.2.6.8 and 6.1.1.4'
H H 0.0000 0.0000 'International Tables Vol C Tables 4.2.6.8 and 6.1.1.4'
N N 0.0061 0.0033 'International Tables Vol C Tables 4.2.6.8 and 6.1.1.4'
O O 0.0106 0.0060 'International Tables Vol C Tables 4.2.6.8 and 6.1.1.4'
Co Co 0.3494 0.9721 'International Tables Vol C Tables 4.2.6.8 and 6.1.1.4'

loop_
_geom_angle_atom_site_label_1
_geom_angle_atom_site_label_2
_geom_angle_atom_site_label_3
_geom_angle
_geom_angle_site_symmetry_1
_geom_angle_site_symmetry_3
O4 Co1 O5 104.63(11) 1_455 .
O4 Co1 O2 100.74(11) 1_455 .
O5 Co1 O2 154.63(10) . .
O4 Co1 O1 161.50(11) 1_455 .
O5 Co1 O1 93.87(10) . .
O2 Co1 O1 60.76(10) . .
O4 Co1 N1 90.68(5) 1_455 2_646
O5 Co1 N1 87.33(5) . 2_646
O2 Co1 N1 92.41(5) . 2_646
O1 Co1 N1 90.17(6) . 2_646
O4 Co1 N1 90.68(5) 1_455 3_666
O5 Co1 N1 87.33(5) . 3_666
O2 Co1 N1 92.41(5) . 3_666
O1 Co1 N1 90.17(6) . 3_666
N1 Co1 N1 174.66(10) 2_646 3_666
O4 Co1 C1 131.00(12) 1_455 .
O5 Co1 C1 124.37(11) . .
O2 Co1 C1 30.26(11) . .
O1 Co1 C1 30.50(11) . .
N1 Co1 C1 91.50(5) 2_646 .
N1 Co1 C1 91.50(5) 3_666 .
O5 Co2 O5 180.00(11) 3_565 .
O5 Co2 N2 94.48(8) 3_565 3_666
O5 Co2 N2 85.52(8) . 3_666
O5 Co2 N2 85.52(8) 3_565 1_454
O5 Co2 N2 94.48(8) . 1_454
N2 Co2 N2 180.0 3_666 1_454
O5 Co2 O6 88.63(10) 3_565 .
O5 Co2 O6 91.37(10) . .
N2 Co2 O6 87.66(10) 3_666 .
N2 Co2 O6 92.34(10) 1_454 .
O5 Co2 O6 91.37(10) 3_565 3_565
O5 Co2 O6 88.63(10) . 3_565
N2 Co2 O6 92.34(10) 3_666 3_565
N2 Co2 O6 87.66(10) 1_454 3_565
O6 Co2 O6 180.00(15) . 3_565
O2 C1 O1 120.3(3) . .
O2 C1 C2 119.8(3) . .
O1 C1 C2 119.9(3) . .
O2 C1 Co1 58.08(18) . .
O1 C1 Co1 62.20(18) . .
C2 C1 Co1 177.9(3) . .
C3 C2 C7 120.1(3) . .
C3 C2 C1 120.5(3) . .
C7 C2 C1 119.5(3) . .
C2 C3 C4 120.1(3) . .
C2 C3 H3A 119.9 . .
C4 C3 H3A 119.9 . .
C5 C4 C3 119.7(3) . .
C5 C4 C8 120.0(3) . .
C3 C4 C8 120.3(3) . .
C4 C5 C6 120.3(3) . .
C4 C5 H5A 119.9 . .
C6 C5 H5A 119.9 . .
C7 C6 C5 119.9(3) . .
C7 C6 C9 119.6(3) . .
C5 C6 C9 120.5(3) . .
C6 C7 C2 120.0(3) . .
C6 C7 H7A 120.0 . .
C2 C7 H7A 120.0 . .
O3 C8 O4 124.6(4) . .
O3 C8 C4 119.2(4) . .
O4 C8 C4 116.3(3) . .
N1 C9 N1 111.1(3) . 4_565
N1 C9 C6 124.42(14) . .
N1 C9 C6 124.42(14) 4_565 .
N2 N1 C9 104.3(2) . .
N2 N1 Co1 112.72(15) . 3_666
C9 N1 Co1 142.93(17) . 3_666
N2 N2 N1 110.08(13) 4_565 .
N2 N2 Co2 119.76(6) 4_565 1_656
N1 N2 Co2 129.73(17) . 1_656
C1 O1 Co1 87.3(2) . .
C1 O2 Co1 91.7(2) . .
C8 O4 Co1 124.5(3) . 1_655
Co2 O5 Co2 108.83(11) 2_545 .
Co2 O5 Co1 119.41(7) 2_545 .
Co2 O5 Co1 119.41(7) . .
Co2 O5 H5B 107(2) 2_545 .
Co2 O5 H5B 107(2) . .
Co1 O5 H5B 92(4) . .
Co2 O6 H6A 109.5 . .
Co2 O6 H6B 142.4 . .
H6A O6 H6B 108.1 . .

loop_
_geom_bond_atom_site_label_1
_geom_bond_atom_site_label_2
_geom_bond_distance
_geom_bond_site_symmetry_2
Co1 O4 1.996(3) 1_455
Co1 O5 2.086(2) .
Co1 O2 2.109(3) .
Co1 O1 2.199(3) .
Co1 N1 2.262(2) 2_646
Co1 N1 2.262(2) 3_666
Co1 C1 2.483(3) .
Co2 O5 2.0682(14) 3_565
Co2 O5 2.0682(14) .
Co2 N2 2.089(2) 3_666
Co2 N2 2.089(2) 1_454
Co2 O6 2.140(2) .
Co2 O6 2.140(2) 3_565
C1 O2 1.252(4) .
C1 O1 1.262(4) .
C1 C2 1.498(5) .
C2 C3 1.387(5) .
C2 C7 1.395(5) .
C3 C4 1.393(5) .
C3 H3A 0.9300 .
C4 C5 1.394(5) .
C4 C8 1.514(5) .
C5 C6 1.390(5) .
C5 H5A 0.9300 .
C6 C7 1.390(5) .
C6 C9 1.483(4) .
C7 H7A 0.9300 .
C8 O3 1.234(5) .
C8 O4 1.246(5) .
C9 N1 1.339(3) .
C9 N1 1.339(3) 4_565
N1 N2 1.338(3) .
N1 Co1 2.262(2) 3_666
N2 N2 1.290(5) 4_565
N2 Co2 2.089(2) 1_656
O4 Co1 1.996(3) 1_655
O5 Co2 2.0682(14) 2_545
O5 H5B 0.74(5) .
O6 H6A 0.8200 .
O6 H6B 0.8629 .
